data_1572615
loop_
_publ_author_name
'Xing, Yanhong'
'Liu, Shaofeng'
'Li, Zhibo'

_publ_section_title
;
 Synthesis of dinuclear pyridyl-amido hafnium and zirconium complexes
 toward olefin polymerization with unexpected stereospecificity and
 ultra-high molecular weight capability
;
_journal_issue 40
_journal_name_full 'Polymer Chemistry'
_journal_page_first 4141
_journal_page_last 4150
_journal_paper_doi 10.1039/D4PY00794H
_journal_volume 15
_journal_year 2024
_chemical_formula_moiety 'C52 H46 Hf2 N4, 2(C7 H8)'
_chemical_formula_sum 'C66 H62 Hf2 N4'
_chemical_formula_weight 1268.17
_space_group_crystal_system monoclinic
_space_group_IT_number 14
_space_group_name_Hall '-P 2ybc'
_space_group_name_H-M_alt 'P 1 21/c 1'
_atom_sites_solution_hydrogens geom
_atom_sites_solution_primary dual
_audit_creation_date 2023-03-02
_audit_creation_method
;
Olex2 1.5
(compiled 2022.04.07 svn.rca3783a0 for OlexSys, GUI svn.r6498)
;
_audit_update_record
;
2024-04-23 deposited with the CCDC.	2024-09-19 downloaded from the CCDC.
;
_cell_angle_alpha 90
_cell_angle_beta 101.2440(10)
_cell_angle_gamma 90
_cell_formula_units_Z 4
_cell_length_a 17.6490(4)
_cell_length_b 12.8229(3)
_cell_length_c 24.5818(6)
_cell_measurement_reflns_used 9798
_cell_measurement_temperature 193.00
_cell_measurement_theta_max 27.49
_cell_measurement_theta_min 2.24
_cell_volume 5456.4(2)
_computing_cell_refinement 'SAINT V8.40B (Bruker, 2019)'
_computing_data_collection 'APEX4 V2022.10-1 (Bruker, 2022)'
_computing_data_reduction 'SAINT V8.40B (Bruker, 2019)'
_computing_molecular_graphics 'Olex2 1.5 (Dolomanov et al., 2009)'
_computing_publication_material 'Olex2 1.5 (Dolomanov et al., 2009)'
_computing_structure_refinement 'SHELXL 2019/3 (Sheldrick, 2015)'
_computing_structure_solution 'SHELXT 2018/2 (Sheldrick, 2018)'
_diffrn_ambient_temperature 193.00
_diffrn_detector CPAD
_diffrn_detector_area_resol_mean 7.41
_diffrn_detector_type 'Bruker PHOTON 100'
_diffrn_measured_fraction_theta_full 0.999
_diffrn_measured_fraction_theta_max 0.999
_diffrn_measurement_device 'four-circle diffractometer'
_diffrn_measurement_device_type 'Bruker D8 VENTURE TXS PHOTON 100'
_diffrn_measurement_method '\w and \f shutterless scans'
_diffrn_measurement_specimen_support 'nylon loop'
_diffrn_radiation_monochromator 'Helios Multi-layer Optic'
_diffrn_radiation_probe x-ray
_diffrn_radiation_type MoK\a
_diffrn_radiation_wavelength 0.71073
_diffrn_reflns_av_R_equivalents 0.0418
_diffrn_reflns_av_unetI/netI 0.0367
_diffrn_reflns_Laue_measured_fraction_full 0.999
_diffrn_reflns_Laue_measured_fraction_max 0.999
_diffrn_reflns_limit_h_max 22
_diffrn_reflns_limit_h_min -22
_diffrn_reflns_limit_k_max 16
_diffrn_reflns_limit_k_min -16
_diffrn_reflns_limit_l_max 28
_diffrn_reflns_limit_l_min -31
_diffrn_reflns_number 50389
_diffrn_reflns_point_group_measured_fraction_full 0.999
_diffrn_reflns_point_group_measured_fraction_max 0.999
_diffrn_reflns_theta_full 25.242
_diffrn_reflns_theta_max 27.496
_diffrn_reflns_theta_min 1.799
_diffrn_source TXS
_diffrn_source_current 40.0
_diffrn_source_power 2.0
_diffrn_source_type 'Rotaing Anode'
_diffrn_source_voltage 50.0
_diffrn_standards_number 0
_exptl_absorpt_coefficient_mu 3.847
_exptl_absorpt_correction_T_max 0.7456
_exptl_absorpt_correction_T_min 0.5086
_exptl_absorpt_correction_type multi-scan
_exptl_absorpt_process_details
;
SADABS-2016/2 (Bruker,2016/2) was used for absorption correction.
wR2(int) was 0.0914 before and 0.0533 after correction.
The Ratio of minimum to maximum transmission is 0.6821.
The \l/2 correction factor is Not present.
;
_exptl_crystal_density_diffrn 1.544
_exptl_crystal_description block
_exptl_crystal_F_000 2520
_refine_diff_density_max 0.897
_refine_diff_density_min -0.549
_refine_diff_density_rms 0.093
_refine_ls_extinction_method none
_refine_ls_goodness_of_fit_ref 1.035
_refine_ls_hydrogen_treatment constr
_refine_ls_matrix_type full
_refine_ls_number_parameters 698
_refine_ls_number_reflns 12503
_refine_ls_number_restraints 210
_refine_ls_restrained_S_all 1.030
_refine_ls_R_factor_all 0.0410
_refine_ls_R_factor_gt 0.0283
_refine_ls_shift/su_max 0.008
_refine_ls_shift/su_mean 0.000
_refine_ls_structure_factor_coef Fsqd
_refine_ls_weighting_details 'w=1/[\s^2^(Fo^2^)+(0.0160P)^2^+6.4495P] where P=(Fo^2^+2Fc^2^)/3'
_refine_ls_weighting_scheme calc
_refine_ls_wR_factor_gt 0.0556
_refine_ls_wR_factor_ref 0.0605
_reflns_Friedel_coverage 0.000
_reflns_number_gt 10362
_reflns_number_total 12503
_reflns_threshold_expression 'I > 2\s(I)'
_cod_data_source_file d4py00794h2.cif
_cod_data_source_block 230228lu_lgpz216096_0m
_cod_depositor_comments
;
The following automatic conversions were performed:

data item '_diffrn_radiation_probe' value 'X-ray' was changed to
'x-ray' in accordance with the
/home/data/users/saulius/crontab/automatic-downloads/rss-feeds/RSC/lib/dictionaries/cif_core.dic
dictionary named 'cif_core.dic' version 2.4.2 last updated on
2011-04-26.

Automatic conversion script
Id: cif_fix_values 8170 2020-07-09 18:12:32Z antanas 

 Adding full bibliography for 1572615.cif.
;
_cod_database_code 1572615
_shelx_shelxl_version_number 2019/3
_shelx_space_group_comment
;
The symmetry employed for this shelxl refinement is uniquely defined
by the following loop, which should always be used as a source of
symmetry information in preference to the above space-group names.
They are only intended as comments.
;
_olex2_refinement_description
;
1. Fixed Uiso
 At 1.2 times of:
  All C(H) groups
 At 1.5 times of:
  All C(H,H,H) groups
2. Uiso/Uaniso restraints and constraints
C60 \\sim C62 \\sim C63 \\sim C61 \\sim C64 \\sim C66 \\sim C65 \\sim C60A
\\sim C62A \\sim C63A \\sim C61A \\sim C64A \\sim C66A \\sim C65A: within 2A
with sigma of 0.01 and sigma for terminal atoms of 0.02 within 2A
3. Others
 Sof(C62A)=Sof(H62A)=Sof(C63A)=Sof(H63A)=Sof(C64A)=Sof(H64A)=Sof(C65A)=
 Sof(H65A)=Sof(C66A)=Sof(H66A)=Sof(C61A)=Sof(C60A)=Sof(H60D)=Sof(H60E)=
 Sof(H60F)=1-FVAR(1)
 Sof(C62)=Sof(H62)=Sof(C63)=Sof(H63)=Sof(C64)=Sof(H64)=Sof(C65)=Sof(H65)=
 Sof(C66)=Sof(H66)=Sof(C61)=Sof(C60)=Sof(H60A)=Sof(H60B)=Sof(H60C)=FVAR(1)
4.a Ternary CH refined with riding coordinates:
 C16(H16), C51(H51)
4.b Aromatic/amide H refined with riding coordinates:
 C32(H32), C21(H21), C23(H23), C12(H12), C49(H49), C8(H8), C13(H13), C22(H22),
 C14(H14), C29(H29), C25(H25), C27(H27), C43(H43), C28(H28), C7(H7), C48(H48),
 C47(H47), C38(H38), C40(H40), C6(H6), C42(H42), C5(H5), C2(H2), C37(H37),
 C3(H3), C41(H41), C59(H59), C56(H56), C57(H57), C58(H58), C55(H55), C62(H62),
 C63(H63), C64(H64), C65(H65), C66(H66), C62A(H62A), C63A(H63A), C64A(H64A),
 C65A(H65A), C66A(H66A)
4.c Fitted hexagon refined as free rotating group:
 C62(C63,C64,C65,C66,C61), C62A(C63A,C64A,C65A,C66A,C61A)
4.d Idealised Me refined as rotating group:
 C18(H18A,H18B,H18C), C35(H35A,H35B,H35C), C19(H19A,H19B,H19C), C34(H34A,H34B,
 H34C), C52(H52A,H52B,H52C), C17(H17A,H17B,H17C), C53(H53A,H53B,H53C), C60(H60A,
 H60B,H60C), C60A(H60D,H60E,H60F)
;
_olex2_submission_special_instructions 'No special instructions were received'
_site XU

loop_
_space_group_symop_operation_xyz
'x, y, z'
'-x, y+1/2, -z+1/2'
'-x, -y, -z'
'x, -y-1/2, z-1/2'

loop_
_atom_site_label
_atom_site_type_symbol
_atom_site_fract_x
_atom_site_fract_y
_atom_site_fract_z
_atom_site_U_iso_or_equiv
_atom_site_adp_type
_atom_site_occupancy
_atom_site_site_symmetry_order
_atom_site_calc_flag
_atom_site_refinement_flags_posn
_atom_site_refinement_flags_adp
_atom_site_refinement_flags_occupancy
_atom_site_disorder_assembly
_atom_site_disorder_group
Hf2 Hf 0.28233(2) 0.23015(2) 0.73450(2) 0.03040(4) Uani 1 1 d . . . . .
Hf1 Hf 0.39851(2) 0.34490(2) 0.51391(2) 0.02880(4) Uani 1 1 d . . . . .
N2 N 0.47439(16) 0.2799(2) 0.57893(11) 0.0301(6) Uani 1 1 d . . . . .
N3 N 0.26552(15) 0.1292(2) 0.66835(11) 0.0303(6) Uani 1 1 d . . . . .
N4 N 0.21602(15) 0.3148(2) 0.65673(11) 0.0285(6) Uani 1 1 d . . . . .
N1 N 0.40725(15) 0.4496(2) 0.59149(11) 0.0285(6) Uani 1 1 d . . . . .
C32 C 0.40634(18) 0.1047(3) 0.62502(13) 0.0280(7) Uani 1 1 d . . . . .
H32 H 0.383049 0.171580 0.624453 0.034 Uiso 1 1 calc R U . . .
C31 C 0.37588(18) 0.0223(2) 0.65097(13) 0.0269(7) Uani 1 1 d . . . . .
C20 C 0.50262(19) 0.1772(3) 0.57391(13) 0.0302(7) Uani 1 1 d . . . . .
C15 C 0.4508(2) 0.4167(3) 0.63912(13) 0.0314(7) Uani 1 1 d . . . . .
C21 C 0.5596(2) 0.1569(3) 0.54500(14) 0.0376(8) Uani 1 1 d . . . . .
H21 H 0.580363 0.212567 0.526993 0.045 Uiso 1 1 calc R U . . .
C23 C 0.5624(2) -0.0259(3) 0.56783(14) 0.0372(8) Uani 1 1 d . . . . .
H23 H 0.583830 -0.093496 0.565993 0.045 Uiso 1 1 calc R U . . .
C36 C 0.2675(2) 0.4007(3) 0.75289(13) 0.0336(8) Uani 1 1 d . . . . .
C26 C 0.41416(19) -0.0766(3) 0.65504(13) 0.0306(7) Uani 1 1 d . . . . .
C45 C 0.22090(18) 0.4650(3) 0.71449(13) 0.0299(7) Uani 1 1 d . . . . .
C10 C 0.31880(18) 0.5625(3) 0.53380(13) 0.0292(7) Uani 1 1 d . . . . .
C11 C 0.36030(19) 0.5343(3) 0.59044(13) 0.0294(7) Uani 1 1 d . . . . .
C16 C 0.5017(2) 0.3258(3) 0.63412(14) 0.0347(8) Uani 1 1 d . . . . .
H16 H 0.496555 0.273127 0.663162 0.042 Uiso 1 1 calc R U . . .
C46 C 0.20026(18) 0.4190(3) 0.65805(13) 0.0306(7) Uani 1 1 d . . . . .
C30 C 0.30710(19) 0.0335(3) 0.67442(13) 0.0305(7) Uani 1 1 d . . . . .
C33 C 0.46974(18) 0.0917(3) 0.60000(13) 0.0280(7) Uani 1 1 d . . . . .
C24 C 0.50297(18) -0.0103(3) 0.59853(13) 0.0298(7) Uani 1 1 d . . . . .
C12 C 0.3517(2) 0.5803(3) 0.63990(13) 0.0333(8) Uani 1 1 d . . . . .
H12 H 0.315642 0.635275 0.639900 0.040 Uiso 1 1 calc R U . . .
C50 C 0.20038(18) 0.2621(3) 0.60861(13) 0.0310(7) Uani 1 1 d . . . . .
C49 C 0.1684(2) 0.3104(3) 0.55928(14) 0.0392(9) Uani 1 1 d . . . . .
H49 H 0.153864 0.271161 0.526111 0.047 Uiso 1 1 calc R U . . .
C18 C 0.3163(2) 0.2178(3) 0.48501(15) 0.0405(9) Uani 1 1 d . . . . .
H18A H 0.336245 0.152275 0.502837 0.061 Uiso 1 1 calc R U . . .
H18B H 0.309938 0.210651 0.444676 0.061 Uiso 1 1 calc R U . . .
H18C H 0.266304 0.233832 0.494675 0.061 Uiso 1 1 calc R U . . .
C8 C 0.2971(2) 0.7527(3) 0.55240(15) 0.0381(8) Uani 1 1 d . . . . .
H8 H 0.331148 0.748535 0.587396 0.046 Uiso 1 1 calc R U . . .
C9 C 0.28386(19) 0.6623(3) 0.51906(13) 0.0313(7) Uani 1 1 d . . . . .
C13 C 0.3962(2) 0.5452(3) 0.68963(14) 0.0373(8) Uani 1 1 d . . . . .
H13 H 0.390881 0.576546 0.723686 0.045 Uiso 1 1 calc R U . . .
C51 C 0.22184(19) 0.1487(3) 0.61224(14) 0.0347(8) Uani 1 1 d . . . . .
H51 H 0.256144 0.134176 0.585195 0.042 Uiso 1 1 calc R U . . .
C22 C 0.5886(2) 0.0545(3) 0.54125(14) 0.0397(9) Uani 1 1 d . . . . .
H22 H 0.627015 0.042383 0.519747 0.048 Uiso 1 1 calc R U . . .
C14 C 0.4482(2) 0.4648(3) 0.68937(14) 0.0374(8) Uani 1 1 d . . . . .
H14 H 0.481255 0.443006 0.722666 0.045 Uiso 1 1 calc R U . . .
C29 C 0.2840(2) -0.0484(3) 0.70307(14) 0.0384(8) Uani 1 1 d . . . . .
H29 H 0.239533 -0.040881 0.719194 0.046 Uiso 1 1 calc R U . . .
C44 C 0.19742(19) 0.5670(3) 0.72898(14) 0.0319(7) Uani 1 1 d . . . . .
C25 C 0.47529(19) -0.0909(3) 0.62742(14) 0.0332(8) Uani 1 1 d . . . . .
H25 H 0.498837 -0.157658 0.628303 0.040 Uiso 1 1 calc R U . . .
C27 C 0.3878(2) -0.1585(3) 0.68569(14) 0.0371(8) Uani 1 1 d . . . . .
H27 H 0.414178 -0.223395 0.689697 0.044 Uiso 1 1 calc R U . . .
C39 C 0.2327(2) 0.6070(3) 0.78237(14) 0.0343(8) Uani 1 1 d . . . . .
C35 C 0.4077(2) 0.2130(3) 0.76581(16) 0.0447(9) Uani 1 1 d . . . . .
H35A H 0.430094 0.169863 0.740026 0.067 Uiso 1 1 calc R U . . .
H35B H 0.416623 0.179534 0.802349 0.067 Uiso 1 1 calc R U . . .
H35C H 0.432183 0.281915 0.768947 0.067 Uiso 1 1 calc R U . . .
C4 C 0.2364(2) 0.6736(3) 0.46540(14) 0.0356(8) Uani 1 1 d . . . . .
C19 C 0.4657(2) 0.3653(3) 0.44783(15) 0.0470(10) Uani 1 1 d . . . . .
H19A H 0.505987 0.417743 0.459318 0.071 Uiso 1 1 calc R U . . .
H19B H 0.431267 0.388310 0.413728 0.071 Uiso 1 1 calc R U . . .
H19C H 0.489629 0.298775 0.441079 0.071 Uiso 1 1 calc R U . . .
C43 C 0.1390(2) 0.6296(3) 0.69673(16) 0.0413(9) Uani 1 1 d . . . . .
H43 H 0.112262 0.604059 0.661991 0.050 Uiso 1 1 calc R U . . .
C1 C 0.31709(19) 0.4826(3) 0.49510(14) 0.0330(8) Uani 1 1 d . . . . .
C28 C 0.3252(2) -0.1444(3) 0.70917(15) 0.0417(9) Uani 1 1 d . . . . .
H28 H 0.308679 -0.199367 0.729991 0.050 Uiso 1 1 calc R U . . .
C7 C 0.2628(2) 0.8457(3) 0.53614(17) 0.0480(10) Uani 1 1 d . . . . .
H7 H 0.273122 0.905022 0.559580 0.058 Uiso 1 1 calc R U . . .
C48 C 0.1581(2) 0.4163(3) 0.55932(14) 0.0395(9) Uani 1 1 d . . . . .
H48 H 0.139759 0.451928 0.525427 0.047 Uiso 1 1 calc R U . . .
C47 C 0.17433(19) 0.4716(3) 0.60863(14) 0.0349(8) Uani 1 1 d . . . . .
H47 H 0.167733 0.545087 0.608596 0.042 Uiso 1 1 calc R U . . .
C38 C 0.2849(2) 0.5447(3) 0.81897(15) 0.0425(9) Uani 1 1 d . . . . .
H38 H 0.311006 0.573026 0.853252 0.051 Uiso 1 1 calc R U . . .
C34 C 0.2255(3) 0.1567(3) 0.79768(16) 0.0515(11) Uani 1 1 d . . . . .
H34A H 0.169315 0.160134 0.785369 0.077 Uiso 1 1 calc R U . . .
H34B H 0.240482 0.193830 0.832986 0.077 Uiso 1 1 calc R U . . .
H34C H 0.241636 0.083601 0.802628 0.077 Uiso 1 1 calc R U . . .
C40 C 0.2126(2) 0.7085(3) 0.79807(16) 0.0410(9) Uani 1 1 d . . . . .
H40 H 0.238098 0.736546 0.832557 0.049 Uiso 1 1 calc R U . . .
C6 C 0.2119(2) 0.8539(3) 0.48457(17) 0.0523(11) Uani 1 1 d . . . . .
H6 H 0.186120 0.917842 0.473810 0.063 Uiso 1 1 calc R U . . .
C42 C 0.1202(2) 0.7257(3) 0.71430(18) 0.0503(10) Uani 1 1 d . . . . .
H42 H 0.080873 0.765405 0.691572 0.060 Uiso 1 1 calc R U . . .
C52 C 0.1501(2) 0.0786(3) 0.59802(18) 0.0523(11) Uani 1 1 d . . . . .
H52A H 0.116194 0.091528 0.624455 0.078 Uiso 1 1 calc R U . . .
H52B H 0.166106 0.005291 0.600149 0.078 Uiso 1 1 calc R U . . .
H52C H 0.122343 0.094312 0.560374 0.078 Uiso 1 1 calc R U . . .
C5 C 0.1998(2) 0.7697(3) 0.45008(16) 0.0442(9) Uani 1 1 d . . . . .
H5 H 0.165985 0.775990 0.415076 0.053 Uiso 1 1 calc R U . . .
C2 C 0.2710(2) 0.4994(3) 0.44141(14) 0.0386(8) Uani 1 1 d . . . . .
H2 H 0.268690 0.446423 0.414124 0.046 Uiso 1 1 calc R U . . .
C37 C 0.2986(2) 0.4442(3) 0.80578(15) 0.0445(9) Uani 1 1 d . . . . .
H37 H 0.329932 0.401646 0.832838 0.053 Uiso 1 1 calc R U . . .
C3 C 0.2301(2) 0.5893(3) 0.42795(14) 0.0395(9) Uani 1 1 d . . . . .
H3 H 0.196812 0.595157 0.392718 0.047 Uiso 1 1 calc R U . . .
C41 C 0.1577(2) 0.7661(3) 0.76490(18) 0.0489(10) Uani 1 1 d . . . . .
H41 H 0.145056 0.833717 0.776176 0.059 Uiso 1 1 calc R U . . .
C17 C 0.5867(2) 0.3607(3) 0.64196(18) 0.0513(11) Uani 1 1 d . . . . .
H17A H 0.619734 0.299463 0.641161 0.077 Uiso 1 1 calc R U . . .
H17B H 0.601719 0.396272 0.677718 0.077 Uiso 1 1 calc R U . . .
H17C H 0.592765 0.408450 0.611980 0.077 Uiso 1 1 calc R U . . .
C54 C 0.0020(3) 0.4335(4) 0.7198(2) 0.0652(13) Uani 1 1 d . . . . .
C59 C -0.0322(3) 0.4601(4) 0.6666(2) 0.0699(14) Uani 1 1 d . . . . .
H59 H -0.058312 0.524890 0.659740 0.084 Uiso 1 1 calc R U . . .
C56 C 0.0420(3) 0.2728(5) 0.6855(3) 0.0759(16) Uani 1 1 d . . . . .
H56 H 0.067774 0.207713 0.692409 0.091 Uiso 1 1 calc R U . . .
C57 C 0.0081(3) 0.2986(5) 0.6327(3) 0.0748(15) Uani 1 1 d . . . . .
H57 H 0.009866 0.251872 0.603016 0.090 Uiso 1 1 calc R U . . .
C58 C -0.0289(3) 0.3930(5) 0.6228(2) 0.0760(16) Uani 1 1 d . . . . .
H58 H -0.052101 0.412406 0.586012 0.091 Uiso 1 1 calc R U . . .
C55 C 0.0398(3) 0.3388(5) 0.7288(2) 0.0707(15) Uani 1 1 d . . . . .
H55 H 0.064437 0.319492 0.765250 0.085 Uiso 1 1 calc R U . . .
C62 C 0.0316(5) 0.0970(4) 0.4342(4) 0.099(3) Uani 0.717(8) 1 d G U P A 1
H62 H 0.035235 0.023079 0.435525 0.119 Uiso 0.717(8) 1 calc R U P A 1
C63 C -0.0260(5) 0.1475(6) 0.4554(4) 0.107(3) Uani 0.717(8) 1 d G U P A 1
H63 H -0.061753 0.108039 0.471271 0.129 Uiso 0.717(8) 1 calc R U P A 1
C64 C -0.0312(4) 0.2556(7) 0.4534(3) 0.104(3) Uani 0.717(8) 1 d G U P A 1
H64 H -0.070609 0.290087 0.467926 0.125 Uiso 0.717(8) 1 calc R U P A 1
C65 C 0.0211(5) 0.3133(5) 0.4302(3) 0.098(3) Uani 0.717(8) 1 d G U P A 1
H65 H 0.017522 0.387177 0.428835 0.118 Uiso 0.717(8) 1 calc R U P A 1
C66 C 0.0787(4) 0.2628(6) 0.4090(3) 0.088(2) Uani 0.717(8) 1 d G U P A 1
H66 H 0.114511 0.302220 0.393090 0.106 Uiso 0.717(8) 1 calc R U P A 1
C61 C 0.0840(4) 0.1547(6) 0.4109(3) 0.095(2) Uani 0.717(8) 1 d G U P A 1
C53 C -0.0017(4) 0.5063(5) 0.7674(3) 0.099(2) Uani 1 1 d . . . . .
H53A H 0.049151 0.538172 0.780191 0.148 Uiso 1 1 calc R U . . .
H53B H -0.016537 0.467011 0.797840 0.148 Uiso 1 1 calc R U . . .
H53C H -0.039932 0.560949 0.754996 0.148 Uiso 1 1 calc R U . . .
C60 C 0.1428(5) 0.0999(8) 0.3886(4) 0.105(3) Uani 0.717(8) 1 d . U P A 1
H60A H 0.189731 0.094029 0.417248 0.158 Uiso 0.717(8) 1 calc R U P A 1
H60B H 0.154357 0.138632 0.356830 0.158 Uiso 0.717(8) 1 calc R U P A 1
H60C H 0.124092 0.030070 0.376615 0.158 Uiso 0.717(8) 1 calc R U P A 1
C62A C -0.0134(11) 0.1420(19) 0.4455(10) 0.103(3) Uani 0.283(8) 1 d G U P A 2
H62A H -0.057184 0.121984 0.460253 0.123 Uiso 0.283(8) 1 calc R U P A 2
C63A C 0.0317(14) 0.0664(13) 0.4267(11) 0.103(3) Uani 0.283(8) 1 d G U P A 2
H63A H 0.018784 -0.005280 0.428549 0.124 Uiso 0.283(8) 1 calc R U P A 2
C64A C 0.0958(12) 0.0956(15) 0.4052(8) 0.102(3) Uani 0.283(8) 1 d G U P A 2
H64A H 0.126606 0.043959 0.392294 0.123 Uiso 0.283(8) 1 calc R U P A 2
C65A C 0.1147(9) 0.2005(17) 0.4025(7) 0.096(3) Uani 0.283(8) 1 d G U P A 2
H65A H 0.158462 0.220462 0.387743 0.115 Uiso 0.283(8) 1 calc R U P A 2
C66A C 0.0696(12) 0.2761(12) 0.4213(8) 0.094(3) Uani 0.283(8) 1 d G U P A 2
H66A H 0.082495 0.347727 0.419447 0.112 Uiso 0.283(8) 1 calc R U P A 2
C61A C 0.0055(11) 0.2468(16) 0.4428(8) 0.099(3) Uani 0.283(8) 1 d G U P A 2
C60A C -0.0472(16) 0.313(2) 0.4634(10) 0.113(6) Uani 0.283(8) 1 d . U P A 2
H60D H -0.099908 0.297718 0.443750 0.170 Uiso 0.283(8) 1 calc R U P A 2
H60E H -0.034659 0.385673 0.457585 0.170 Uiso 0.283(8) 1 calc R U P A 2
H60F H -0.043389 0.299737 0.503171 0.170 Uiso 0.283(8) 1 calc R U P A 2

loop_
_atom_site_aniso_label
_atom_site_aniso_U_11
_atom_site_aniso_U_22
_atom_site_aniso_U_33
_atom_site_aniso_U_23
_atom_site_aniso_U_13
_atom_site_aniso_U_12
Hf2 0.03319(8) 0.03264(8) 0.02482(7) -0.00063(6) 0.00430(5) 0.00239(6)
Hf1 0.03206(8) 0.02896(7) 0.02570(7) -0.00087(6) 0.00640(5) -0.00011(6)
N2 0.0299(15) 0.0277(15) 0.0332(15) 0.0013(12) 0.0074(12) -0.0014(12)
N3 0.0290(14) 0.0335(16) 0.0284(14) -0.0027(12) 0.0058(11) 0.0037(12)
N4 0.0244(14) 0.0357(16) 0.0254(13) -0.0024(12) 0.0047(11) 0.0010(12)
N1 0.0308(15) 0.0257(15) 0.0284(14) 0.0012(11) 0.0046(11) -0.0029(12)
C32 0.0282(17) 0.0246(17) 0.0305(16) -0.0013(13) 0.0039(13) 0.0018(13)
C31 0.0284(17) 0.0242(17) 0.0273(16) -0.0025(13) 0.0031(13) -0.0003(13)
C20 0.0279(17) 0.0322(19) 0.0296(17) 0.0022(14) 0.0035(13) 0.0035(14)
C15 0.0372(19) 0.0271(17) 0.0285(16) 0.0007(14) 0.0030(14) -0.0083(15)
C21 0.0311(18) 0.047(2) 0.0344(18) 0.0042(17) 0.0070(14) 0.0018(16)
C23 0.0345(19) 0.041(2) 0.0338(18) -0.0052(16) 0.0015(15) 0.0102(16)
C36 0.0352(19) 0.038(2) 0.0272(16) -0.0015(15) 0.0046(14) -0.0011(15)
C26 0.0353(18) 0.0255(17) 0.0280(16) -0.0029(14) -0.0011(14) -0.0016(14)
C45 0.0236(16) 0.0384(19) 0.0275(16) -0.0038(14) 0.0045(13) -0.0034(14)
C10 0.0247(16) 0.0348(19) 0.0277(16) -0.0017(14) 0.0042(13) -0.0016(14)
C11 0.0304(17) 0.0299(18) 0.0275(16) 0.0002(14) 0.0044(13) -0.0067(14)
C16 0.039(2) 0.0296(19) 0.0321(18) 0.0030(15) -0.0004(15) -0.0029(15)
C46 0.0232(16) 0.040(2) 0.0297(16) 0.0002(15) 0.0067(13) -0.0011(14)
C30 0.0319(18) 0.0299(18) 0.0285(16) -0.0058(14) 0.0029(13) -0.0025(14)
C33 0.0283(17) 0.0293(18) 0.0255(15) 0.0004(13) 0.0030(13) 0.0012(14)
C24 0.0284(17) 0.0318(18) 0.0268(16) -0.0027(14) -0.0004(13) 0.0036(14)
C12 0.042(2) 0.0268(17) 0.0322(17) -0.0040(14) 0.0105(15) -0.0049(15)
C50 0.0231(16) 0.043(2) 0.0273(16) -0.0057(15) 0.0056(13) 0.0017(14)
C49 0.0317(19) 0.057(2) 0.0283(17) -0.0040(17) 0.0039(14) 0.0087(17)
C18 0.0344(19) 0.044(2) 0.044(2) -0.0112(17) 0.0102(16) -0.0009(17)
C8 0.040(2) 0.040(2) 0.0337(18) -0.0005(16) 0.0065(15) 0.0049(16)
C9 0.0286(17) 0.038(2) 0.0287(16) -0.0007(15) 0.0079(13) 0.0007(15)
C13 0.053(2) 0.0320(19) 0.0266(17) -0.0020(15) 0.0062(15) -0.0107(17)
C51 0.0303(18) 0.042(2) 0.0298(17) -0.0088(15) 0.0018(14) 0.0043(16)
C22 0.0314(19) 0.054(2) 0.0345(19) -0.0046(17) 0.0073(15) 0.0085(17)
C14 0.049(2) 0.034(2) 0.0263(17) 0.0015(15) -0.0001(15) -0.0054(17)
C29 0.044(2) 0.036(2) 0.0369(19) -0.0037(16) 0.0128(16) -0.0093(17)
C44 0.0274(17) 0.0339(19) 0.0355(18) -0.0001(15) 0.0088(14) 0.0006(14)
C25 0.0349(18) 0.0261(18) 0.0346(18) -0.0037(14) -0.0031(14) 0.0068(14)
C27 0.047(2) 0.0252(18) 0.0352(19) 0.0020(15) -0.0008(16) -0.0001(16)
C39 0.0322(18) 0.039(2) 0.0343(18) -0.0060(16) 0.0121(14) -0.0030(16)
C35 0.044(2) 0.045(2) 0.041(2) -0.0061(18) -0.0022(17) 0.0008(18)
C4 0.0307(18) 0.044(2) 0.0320(18) 0.0024(16) 0.0053(14) 0.0037(16)
C19 0.053(2) 0.051(3) 0.040(2) 0.0055(18) 0.0192(18) -0.001(2)
C43 0.035(2) 0.044(2) 0.044(2) -0.0037(18) 0.0068(16) 0.0048(17)
C1 0.0344(18) 0.034(2) 0.0301(17) -0.0015(15) 0.0042(14) -0.0003(15)
C28 0.056(2) 0.031(2) 0.038(2) 0.0018(16) 0.0087(17) -0.0106(18)
C7 0.058(3) 0.039(2) 0.048(2) -0.0021(18) 0.0109(19) 0.0083(19)
C48 0.0338(19) 0.060(3) 0.0244(17) 0.0050(17) 0.0041(14) 0.0083(18)
C47 0.0311(18) 0.039(2) 0.0340(18) 0.0062(16) 0.0058(14) 0.0053(15)
C38 0.049(2) 0.043(2) 0.0328(19) -0.0098(17) -0.0001(16) 0.0005(18)
C34 0.070(3) 0.051(3) 0.038(2) 0.0087(19) 0.021(2) 0.002(2)
C40 0.039(2) 0.043(2) 0.044(2) -0.0114(18) 0.0149(17) -0.0051(17)
C6 0.058(3) 0.046(3) 0.053(2) 0.010(2) 0.009(2) 0.020(2)
C42 0.045(2) 0.048(2) 0.058(3) 0.001(2) 0.010(2) 0.015(2)
C52 0.041(2) 0.047(2) 0.063(3) -0.015(2) -0.0067(19) -0.0028(19)
C5 0.043(2) 0.051(2) 0.037(2) 0.0073(18) 0.0040(16) 0.0135(19)
C2 0.041(2) 0.045(2) 0.0286(17) -0.0060(16) 0.0039(15) 0.0032(17)
C37 0.049(2) 0.046(2) 0.0341(19) 0.0002(17) -0.0011(17) 0.0063(19)
C3 0.036(2) 0.052(2) 0.0280(17) 0.0018(17) 0.0015(14) 0.0012(17)
C41 0.047(2) 0.040(2) 0.063(3) -0.013(2) 0.019(2) 0.0047(19)
C17 0.039(2) 0.048(3) 0.061(3) 0.000(2) -0.0046(19) -0.0002(19)
C54 0.055(3) 0.065(3) 0.080(4) 0.005(3) 0.023(3) -0.009(2)
C59 0.059(3) 0.064(3) 0.088(4) 0.013(3) 0.018(3) 0.002(3)
C56 0.057(3) 0.070(4) 0.108(5) 0.011(3) 0.035(3) 0.005(3)
C57 0.047(3) 0.082(4) 0.101(4) -0.010(3) 0.027(3) -0.009(3)
C58 0.048(3) 0.102(5) 0.078(4) 0.012(3) 0.009(3) -0.003(3)
C55 0.051(3) 0.085(4) 0.081(4) 0.021(3) 0.022(3) 0.006(3)
C62 0.098(4) 0.124(5) 0.066(4) 0.016(4) -0.006(3) -0.053(4)
C63 0.108(5) 0.133(5) 0.071(4) 0.021(4) -0.004(4) -0.043(5)
C64 0.111(5) 0.128(5) 0.062(4) 0.022(5) -0.011(4) -0.035(5)
C65 0.105(5) 0.119(5) 0.058(4) 0.029(4) -0.018(4) -0.032(5)
C66 0.092(4) 0.111(5) 0.049(3) 0.028(4) -0.015(3) -0.037(4)
C61 0.094(4) 0.119(5) 0.057(3) 0.016(4) -0.019(3) -0.039(4)
C53 0.114(5) 0.089(5) 0.096(5) -0.007(4) 0.029(4) -0.002(4)
C60 0.083(6) 0.138(8) 0.087(6) 0.019(6) -0.005(5) -0.029(6)
C62A 0.104(5) 0.128(6) 0.065(5) 0.022(5) -0.009(5) -0.045(5)
C63A 0.100(5) 0.131(6) 0.069(5) 0.020(5) -0.010(5) -0.048(5)
C64A 0.099(6) 0.132(6) 0.066(5) 0.020(6) -0.012(5) -0.043(6)
C65A 0.095(6) 0.123(6) 0.059(5) 0.026(6) -0.013(5) -0.041(6)
C66A 0.094(5) 0.119(6) 0.055(5) 0.030(5) -0.015(5) -0.040(5)
C61A 0.102(5) 0.125(5) 0.057(5) 0.026(5) -0.013(5) -0.036(5)
C60A 0.125(11) 0.130(11) 0.068(9) 0.034(10) -0.020(9) -0.006(11)

loop_
_atom_type_symbol
_atom_type_description
_atom_type_scat_dispersion_real
_atom_type_scat_dispersion_imag
_atom_type_scat_source
C C 0.0033 0.0016 'International Tables Vol C Tables 4.2.6.8 and 6.1.1.4'
H H 0.0000 0.0000 'International Tables Vol C Tables 4.2.6.8 and 6.1.1.4'
Hf Hf -0.5830 6.1852 'International Tables Vol C Tables 4.2.6.8 and 6.1.1.4'
N N 0.0061 0.0033 'International Tables Vol C Tables 4.2.6.8 and 6.1.1.4'

loop_
_geom_angle_atom_site_label_1
_geom_angle_atom_site_label_2
_geom_angle_atom_site_label_3
_geom_angle
_geom_angle_site_symmetry_1
_geom_angle_site_symmetry_3
_geom_angle_publ_flag
N3 Hf2 N4 70.67(10) . . ?
N3 Hf2 C36 139.83(11) . . ?
N3 Hf2 C35 101.15(13) . . ?
N3 Hf2 C34 105.76(14) . . ?
C36 Hf2 N4 69.57(11) . . ?
C35 Hf2 N4 130.34(13) . . ?
C35 Hf2 C36 100.02(13) . . ?
C35 Hf2 C34 105.85(16) . . ?
C34 Hf2 N4 123.68(13) . . ?
C34 Hf2 C36 100.69(14) . . ?
N2 Hf1 N1 70.41(10) . . ?
N2 Hf1 C18 103.84(13) . . ?
N2 Hf1 C19 105.01(13) . . ?
N2 Hf1 C1 140.08(11) . . ?
C18 Hf1 N1 128.95(12) . . ?
C18 Hf1 C1 99.17(13) . . ?
C19 Hf1 N1 125.44(13) . . ?
C19 Hf1 C18 105.33(15) . . ?
C19 Hf1 C1 99.67(14) . . ?
C1 Hf1 N1 69.74(11) . . ?
C20 N2 Hf1 119.7(2) . . ?
C20 N2 C16 113.1(3) . . ?
C16 N2 Hf1 127.1(2) . . ?
C30 N3 Hf2 117.9(2) . . ?
C30 N3 C51 114.3(3) . . ?
C51 N3 Hf2 127.3(2) . . ?
C46 N4 Hf2 120.8(2) . . ?
C50 N4 Hf2 118.5(2) . . ?
C50 N4 C46 120.3(3) . . ?
C15 N1 Hf1 118.2(2) . . ?
C15 N1 C11 120.8(3) . . ?
C11 N1 Hf1 120.3(2) . . ?
C31 C32 H32 119.1 . . ?
C33 C32 H32 119.1 . . ?
C33 C32 C31 121.8(3) . . ?
C32 C31 C26 119.0(3) . . ?
C32 C31 C30 122.4(3) . . ?
C26 C31 C30 118.7(3) . . ?
N2 C20 C33 119.1(3) . . ?
C21 C20 N2 121.9(3) . . ?
C21 C20 C33 119.1(3) . . ?
N1 C15 C16 115.3(3) . . ?
N1 C15 C14 121.6(3) . . ?
C14 C15 C16 123.1(3) . . ?
C20 C21 H21 119.3 . . ?
C20 C21 C22 121.5(3) . . ?
C22 C21 H21 119.3 . . ?
C24 C23 H23 119.8 . . ?
C22 C23 H23 119.8 . . ?
C22 C23 C24 120.5(3) . . ?
C45 C36 Hf2 120.9(2) . . ?
C45 C36 C37 117.3(3) . . ?
C37 C36 Hf2 121.6(3) . . ?
C25 C26 C31 118.8(3) . . ?
C25 C26 C27 121.7(3) . . ?
C27 C26 C31 119.5(3) . . ?
C36 C45 C46 113.7(3) . . ?
C36 C45 C44 122.1(3) . . ?
C44 C45 C46 124.2(3) . . ?
C9 C10 C11 124.2(3) . . ?
C1 C10 C11 113.7(3) . . ?
C1 C10 C9 122.1(3) . . ?
N1 C11 C10 113.4(3) . . ?
N1 C11 C12 119.5(3) . . ?
C12 C11 C10 126.9(3) . . ?
N2 C16 C15 107.1(3) . . ?
N2 C16 H16 109.2 . . ?
N2 C16 C17 111.6(3) . . ?
C15 C16 H16 109.2 . . ?
C15 C16 C17 110.5(3) . . ?
C17 C16 H16 109.2 . . ?
N4 C46 C45 113.3(3) . . ?
N4 C46 C47 119.2(3) . . ?
C47 C46 C45 127.2(3) . . ?
N3 C30 C31 119.9(3) . . ?
C29 C30 N3 121.0(3) . . ?
C29 C30 C31 119.1(3) . . ?
C32 C33 C20 122.2(3) . . ?
C32 C33 C24 119.3(3) . . ?
C24 C33 C20 118.5(3) . . ?
C23 C24 C33 119.3(3) . . ?
C25 C24 C23 122.2(3) . . ?
C25 C24 C33 118.4(3) . . ?
C11 C12 H12 120.2 . . ?
C11 C12 C13 119.5(3) . . ?
C13 C12 H12 120.2 . . ?
N4 C50 C49 121.8(3) . . ?
N4 C50 C51 115.4(3) . . ?
C49 C50 C51 122.8(3) . . ?
C50 C49 H49 120.8 . . ?
C48 C49 C50 118.4(3) . . ?
C48 C49 H49 120.8 . . ?
Hf1 C18 H18A 109.5 . . ?
Hf1 C18 H18B 109.5 . . ?
Hf1 C18 H18C 109.5 . . ?
H18A C18 H18B 109.5 . . ?
H18A C18 H18C 109.5 . . ?
H18B C18 H18C 109.5 . . ?
C9 C8 H8 118.8 . . ?
C7 C8 H8 118.8 . . ?
C7 C8 C9 122.3(3) . . ?
C8 C9 C10 124.8(3) . . ?
C8 C9 C4 117.0(3) . . ?
C4 C9 C10 118.0(3) . . ?
C12 C13 H13 120.0 . . ?
C14 C13 C12 119.9(3) . . ?
C14 C13 H13 120.0 . . ?
N3 C51 C50 107.5(3) . . ?
N3 C51 H51 108.6 . . ?
N3 C51 C52 112.0(3) . . ?
C50 C51 H51 108.6 . . ?
C50 C51 C52 111.5(3) . . ?
C52 C51 H51 108.6 . . ?
C21 C22 H22 119.5 . . ?
C23 C22 C21 120.9(3) . . ?
C23 C22 H22 119.5 . . ?
C15 C14 H14 120.9 . . ?
C13 C14 C15 118.2(3) . . ?
C13 C14 H14 120.9 . . ?
C30 C29 H29 119.4 . . ?
C30 C29 C28 121.3(3) . . ?
C28 C29 H29 119.4 . . ?
C39 C44 C45 117.2(3) . . ?
C43 C44 C45 126.1(3) . . ?
C43 C44 C39 116.6(3) . . ?
C26 C25 C24 122.1(3) . . ?
C26 C25 H25 119.0 . . ?
C24 C25 H25 119.0 . . ?
C26 C27 H27 119.8 . . ?
C28 C27 C26 120.4(3) . . ?
C28 C27 H27 119.8 . . ?
C38 C39 C44 119.8(3) . . ?
C38 C39 C40 120.9(3) . . ?
C40 C39 C44 119.3(3) . . ?
Hf2 C35 H35A 109.5 . . ?
Hf2 C35 H35B 109.5 . . ?
Hf2 C35 H35C 109.5 . . ?
H35A C35 H35B 109.5 . . ?
H35A C35 H35C 109.5 . . ?
H35B C35 H35C 109.5 . . ?
C5 C4 C9 119.5(3) . . ?
C5 C4 C3 121.5(3) . . ?
C3 C4 C9 118.9(3) . . ?
Hf1 C19 H19A 109.5 . . ?
Hf1 C19 H19B 109.5 . . ?
Hf1 C19 H19C 109.5 . . ?
H19A C19 H19B 109.5 . . ?
H19A C19 H19C 109.5 . . ?
H19B C19 H19C 109.5 . . ?
C44 C43 H43 119.1 . . ?
C42 C43 C44 121.8(4) . . ?
C42 C43 H43 119.1 . . ?
C10 C1 Hf1 120.3(2) . . ?
C10 C1 C2 117.0(3) . . ?
C2 C1 Hf1 122.1(2) . . ?
C29 C28 H28 119.6 . . ?
C27 C28 C29 120.9(3) . . ?
C27 C28 H28 119.6 . . ?
C8 C7 H7 120.0 . . ?
C8 C7 C6 119.9(4) . . ?
C6 C7 H7 120.0 . . ?
C49 C48 H48 119.9 . . ?
C49 C48 C47 120.2(3) . . ?
C47 C48 H48 119.9 . . ?
C46 C47 H47 120.2 . . ?
C48 C47 C46 119.7(4) . . ?
C48 C47 H47 120.2 . . ?
C39 C38 H38 119.7 . . ?
C37 C38 C39 120.7(3) . . ?
C37 C38 H38 119.7 . . ?
Hf2 C34 H34A 109.5 . . ?
Hf2 C34 H34B 109.5 . . ?
Hf2 C34 H34C 109.5 . . ?
H34A C34 H34B 109.5 . . ?
H34A C34 H34C 109.5 . . ?
H34B C34 H34C 109.5 . . ?
C39 C40 H40 119.3 . . ?
C41 C40 C39 121.5(4) . . ?
C41 C40 H40 119.3 . . ?
C7 C6 H6 120.1 . . ?
C5 C6 C7 119.8(4) . . ?
C5 C6 H6 120.1 . . ?
C43 C42 H42 119.5 . . ?
C43 C42 C41 121.1(4) . . ?
C41 C42 H42 119.5 . . ?
C51 C52 H52A 109.5 . . ?
C51 C52 H52B 109.5 . . ?
C51 C52 H52C 109.5 . . ?
H52A C52 H52B 109.5 . . ?
H52A C52 H52C 109.5 . . ?
H52B C52 H52C 109.5 . . ?
C4 C5 H5 119.4 . . ?
C6 C5 C4 121.2(3) . . ?
C6 C5 H5 119.4 . . ?
C1 C2 H2 119.0 . . ?
C3 C2 C1 122.1(3) . . ?
C3 C2 H2 119.0 . . ?
C36 C37 H37 118.9 . . ?
C38 C37 C36 122.3(4) . . ?
C38 C37 H37 118.9 . . ?
C4 C3 H3 119.4 . . ?
C2 C3 C4 121.2(3) . . ?
C2 C3 H3 119.4 . . ?
C40 C41 C42 119.6(4) . . ?
C40 C41 H41 120.2 . . ?
C42 C41 H41 120.2 . . ?
C16 C17 H17A 109.5 . . ?
C16 C17 H17B 109.5 . . ?
C16 C17 H17C 109.5 . . ?
H17A C17 H17B 109.5 . . ?
H17A C17 H17C 109.5 . . ?
H17B C17 H17C 109.5 . . ?
C59 C54 C55 118.6(5) . . ?
C59 C54 C53 120.6(5) . . ?
C55 C54 C53 120.9(5) . . ?
C54 C59 H59 119.7 . . ?
C54 C59 C58 120.6(5) . . ?
C58 C59 H59 119.7 . . ?
C57 C56 H56 119.4 . . ?
C57 C56 C55 121.2(6) . . ?
C55 C56 H56 119.4 . . ?
C56 C57 H57 120.4 . . ?
C56 C57 C58 119.3(6) . . ?
C58 C57 H57 120.4 . . ?
C59 C58 H58 120.1 . . ?
C57 C58 C59 119.8(5) . . ?
C57 C58 H58 120.1 . . ?
C54 C55 H55 119.8 . . ?
C56 C55 C54 120.4(5) . . ?
C56 C55 H55 119.8 . . ?
C63 C62 H62 120.0 . . ?
C63 C62 C61 120.0 . . ?
C61 C62 H62 120.0 . . ?
C62 C63 H63 120.0 . . ?
C62 C63 C64 120.0 . . ?
C64 C63 H63 120.0 . . ?
C63 C64 H64 120.0 . . ?
C65 C64 C63 120.0 . . ?
C65 C64 H64 120.0 . . ?
C64 C65 H65 120.0 . . ?
C64 C65 C66 120.0 . . ?
C66 C65 H65 120.0 . . ?
C65 C66 H66 120.0 . . ?
C61 C66 C65 120.0 . . ?
C61 C66 H66 120.0 . . ?
C62 C61 C60 118.8(7) . . ?
C66 C61 C62 120.0 . . ?
C66 C61 C60 121.2(7) . . ?
C54 C53 H53A 109.5 . . ?
C54 C53 H53B 109.5 . . ?
C54 C53 H53C 109.5 . . ?
H53A C53 H53B 109.5 . . ?
H53A C53 H53C 109.5 . . ?
H53B C53 H53C 109.5 . . ?
C61 C60 H60A 109.5 . . ?
C61 C60 H60B 109.5 . . ?
C61 C60 H60C 109.5 . . ?
H60A C60 H60B 109.5 . . ?
H60A C60 H60C 109.5 . . ?
H60B C60 H60C 109.5 . . ?
C63A C62A H62A 120.0 . . ?
C63A C62A C61A 120.0 . . ?
C61A C62A H62A 120.0 . . ?
C62A C63A H63A 120.0 . . ?
C64A C63A C62A 120.0 . . ?
C64A C63A H63A 120.0 . . ?
C63A C64A H64A 120.0 . . ?
C63A C64A C65A 120.0 . . ?
C65A C64A H64A 120.0 . . ?
C64A C65A H65A 120.0 . . ?
C66A C65A C64A 120.0 . . ?
C66A C65A H65A 120.0 . . ?
C65A C66A H66A 120.0 . . ?
C65A C66A C61A 120.0 . . ?
C61A C66A H66A 120.0 . . ?
C62A C61A C60A 112.2(19) . . ?
C66A C61A C62A 120.0 . . ?
C66A C61A C60A 127.8(19) . . ?
C61A C60A H60D 109.5 . . ?
C61A C60A H60E 109.5 . . ?
C61A C60A H60F 109.5 . . ?
H60D C60A H60E 109.5 . . ?
H60D C60A H60F 109.5 . . ?
H60E C60A H60F 109.5 . . ?

loop_
_geom_bond_atom_site_label_1
_geom_bond_atom_site_label_2
_geom_bond_distance
_geom_bond_site_symmetry_2
_geom_bond_publ_flag
Hf2 N3 2.054(3) . ?
Hf2 N4 2.308(3) . ?
Hf2 C36 2.258(4) . ?
Hf2 C35 2.208(4) . ?
Hf2 C34 2.216(4) . ?
Hf1 N2 2.051(3) . ?
Hf1 N1 2.312(3) . ?
Hf1 C18 2.206(4) . ?
Hf1 C19 2.205(4) . ?
Hf1 C1 2.267(3) . ?
N2 C20 1.422(4) . ?
N2 C16 1.471(4) . ?
N3 C30 1.423(4) . ?
N3 C51 1.464(4) . ?
N4 C46 1.367(4) . ?
N4 C50 1.343(4) . ?
N1 C15 1.338(4) . ?
N1 C11 1.364(4) . ?
C32 H32 0.9500 . ?
C32 C31 1.395(4) . ?
C32 C33 1.388(4) . ?
C31 C26 1.432(4) . ?
C31 C30 1.449(5) . ?
C20 C21 1.366(5) . ?
C20 C33 1.448(5) . ?
C15 C16 1.491(5) . ?
C15 C14 1.390(5) . ?
C21 H21 0.9500 . ?
C21 C22 1.418(5) . ?
C23 H23 0.9500 . ?
C23 C24 1.421(5) . ?
C23 C22 1.350(5) . ?
C36 C45 1.395(5) . ?
C36 C37 1.423(5) . ?
C26 C25 1.394(5) . ?
C26 C27 1.423(5) . ?
C45 C46 1.486(4) . ?
C45 C44 1.438(5) . ?
C10 C11 1.486(4) . ?
C10 C9 1.436(5) . ?
C10 C1 1.394(5) . ?
C11 C12 1.386(4) . ?
C16 H16 1.0000 . ?
C16 C17 1.541(5) . ?
C46 C47 1.386(5) . ?
C30 C29 1.369(5) . ?
C33 C24 1.436(4) . ?
C24 C25 1.395(5) . ?
C12 H12 0.9500 . ?
C12 C13 1.393(5) . ?
C50 C49 1.380(5) . ?
C50 C51 1.502(5) . ?
C49 H49 0.9500 . ?
C49 C48 1.370(5) . ?
C18 H18A 0.9800 . ?
C18 H18B 0.9800 . ?
C18 H18C 0.9800 . ?
C8 H8 0.9500 . ?
C8 C9 1.413(5) . ?
C8 C7 1.362(5) . ?
C9 C4 1.426(4) . ?
C13 H13 0.9500 . ?
C13 C14 1.380(5) . ?
C51 H51 1.0000 . ?
C51 C52 1.536(5) . ?
C22 H22 0.9500 . ?
C14 H14 0.9500 . ?
C29 H29 0.9500 . ?
C29 C28 1.424(5) . ?
C44 C39 1.433(5) . ?
C44 C43 1.420(5) . ?
C25 H25 0.9500 . ?
C27 H27 0.9500 . ?
C27 C28 1.353(5) . ?
C39 C38 1.405(5) . ?
C39 C40 1.422(5) . ?
C35 H35A 0.9800 . ?
C35 H35B 0.9800 . ?
C35 H35C 0.9800 . ?
C4 C5 1.408(5) . ?
C4 C3 1.410(5) . ?
C19 H19A 0.9800 . ?
C19 H19B 0.9800 . ?
C19 H19C 0.9800 . ?
C43 H43 0.9500 . ?
C43 C42 1.367(5) . ?
C1 C2 1.425(4) . ?
C28 H28 0.9500 . ?
C7 H7 0.9500 . ?
C7 C6 1.407(5) . ?
C48 H48 0.9500 . ?
C48 C47 1.385(5) . ?
C47 H47 0.9500 . ?
C38 H38 0.9500 . ?
C38 C37 1.362(5) . ?
C34 H34A 0.9800 . ?
C34 H34B 0.9800 . ?
C34 H34C 0.9800 . ?
C40 H40 0.9500 . ?
C40 C41 1.356(5) . ?
C6 H6 0.9500 . ?
C6 C5 1.363(6) . ?
C42 H42 0.9500 . ?
C42 C41 1.391(6) . ?
C52 H52A 0.9800 . ?
C52 H52B 0.9800 . ?
C52 H52C 0.9800 . ?
C5 H5 0.9500 . ?
C2 H2 0.9500 . ?
C2 C3 1.367(5) . ?
C37 H37 0.9500 . ?
C3 H3 0.9500 . ?
C41 H41 0.9500 . ?
C17 H17A 0.9800 . ?
C17 H17B 0.9800 . ?
C17 H17C 0.9800 . ?
C54 C59 1.371(7) . ?
C54 C55 1.383(7) . ?
C54 C53 1.506(7) . ?
C59 H59 0.9500 . ?
C59 C58 1.389(7) . ?
C56 H56 0.9500 . ?
C56 C57 1.360(7) . ?
C56 C55 1.365(7) . ?
C57 H57 0.9500 . ?
C57 C58 1.374(8) . ?
C58 H58 0.9500 . ?
C55 H55 0.9500 . ?
C62 H62 0.9500 . ?
C62 C63 1.3900 . ?
C62 C61 1.3900 . ?
C63 H63 0.9500 . ?
C63 C64 1.3900 . ?
C64 H64 0.9500 . ?
C64 C65 1.3900 . ?
C65 H65 0.9500 . ?
C65 C66 1.3900 . ?
C66 H66 0.9500 . ?
C66 C61 1.3900 . ?
C61 C60 1.447(11) . ?
C53 H53A 0.9800 . ?
C53 H53B 0.9800 . ?
C53 H53C 0.9800 . ?
C60 H60A 0.9800 . ?
C60 H60B 0.9800 . ?
C60 H60C 0.9800 . ?
C62A H62A 0.9500 . ?
C62A C63A 1.3900 . ?
C62A C61A 1.3900 . ?
C63A H63A 0.9500 . ?
C63A C64A 1.3900 . ?
C64A H64A 0.9500 . ?
C64A C65A 1.3900 . ?
C65A H65A 0.9500 . ?
C65A C66A 1.3900 . ?
C66A H66A 0.9500 . ?
C66A C61A 1.3900 . ?
C61A C60A 1.42(3) . ?
C60A H60D 0.9800 . ?
C60A H60E 0.9800 . ?
C60A H60F 0.9800 . ?

loop_
_geom_torsion_atom_site_label_1
_geom_torsion_atom_site_label_2
_geom_torsion_atom_site_label_3
_geom_torsion_atom_site_label_4
_geom_torsion
_geom_torsion_site_symmetry_1
_geom_torsion_site_symmetry_2
_geom_torsion_site_symmetry_3
_geom_torsion_site_symmetry_4
_geom_torsion_publ_flag
Hf2 N3 C30 C31 -100.6(3) . . . . ?
Hf2 N3 C30 C29 78.2(4) . . . . ?
Hf2 N3 C51 C50 8.1(4) . . . . ?
Hf2 N3 C51 C52 -114.6(3) . . . . ?
Hf2 N4 C46 C45 -7.2(4) . . . . ?
Hf2 N4 C46 C47 167.4(2) . . . . ?
Hf2 N4 C50 C49 -173.0(3) . . . . ?
Hf2 N4 C50 C51 5.6(4) . . . . ?
Hf2 C36 C45 C46 -14.6(4) . . . . ?
Hf2 C36 C45 C44 166.8(2) . . . . ?
Hf2 C36 C37 C38 -174.6(3) . . . . ?
Hf1 N2 C20 C21 77.9(4) . . . . ?
Hf1 N2 C20 C33 -101.8(3) . . . . ?
Hf1 N2 C16 C15 13.0(4) . . . . ?
Hf1 N2 C16 C17 -108.0(3) . . . . ?
Hf1 N1 C15 C16 11.9(4) . . . . ?
Hf1 N1 C15 C14 -168.2(3) . . . . ?
Hf1 N1 C11 C10 -12.3(4) . . . . ?
Hf1 N1 C11 C12 163.6(2) . . . . ?
Hf1 C1 C2 C3 -170.8(3) . . . . ?
N2 C20 C21 C22 178.6(3) . . . . ?
N2 C20 C33 C32 6.6(5) . . . . ?
N2 C20 C33 C24 -175.0(3) . . . . ?
N3 C30 C29 C28 179.9(3) . . . . ?
N4 C46 C47 C48 5.9(5) . . . . ?
N4 C50 C49 C48 5.0(5) . . . . ?
N4 C50 C51 N3 -8.0(4) . . . . ?
N4 C50 C51 C52 115.1(3) . . . . ?
N1 C15 C16 N2 -14.7(4) . . . . ?
N1 C15 C16 C17 107.0(3) . . . . ?
N1 C15 C14 C13 3.2(5) . . . . ?
N1 C11 C12 C13 5.7(5) . . . . ?
C32 C31 C26 C25 -7.3(4) . . . . ?
C32 C31 C26 C27 174.4(3) . . . . ?
C32 C31 C30 N3 3.9(4) . . . . ?
C32 C31 C30 C29 -174.9(3) . . . . ?
C32 C33 C24 C23 173.3(3) . . . . ?
C32 C33 C24 C25 -6.6(4) . . . . ?
C31 C32 C33 C20 -178.8(3) . . . . ?
C31 C32 C33 C24 2.8(5) . . . . ?
C31 C26 C25 C24 3.6(5) . . . . ?
C31 C26 C27 C28 2.4(5) . . . . ?
C31 C30 C29 C28 -1.3(5) . . . . ?
C20 N2 C16 C15 -163.4(3) . . . . ?
C20 N2 C16 C17 75.5(4) . . . . ?
C20 C21 C22 C23 -2.2(5) . . . . ?
C20 C33 C24 C23 -5.2(4) . . . . ?
C20 C33 C24 C25 175.0(3) . . . . ?
C15 N1 C11 C10 177.5(3) . . . . ?
C15 N1 C11 C12 -6.7(5) . . . . ?
C21 C20 C33 C32 -173.1(3) . . . . ?
C21 C20 C33 C24 5.3(4) . . . . ?
C23 C24 C25 C26 -176.5(3) . . . . ?
C36 C45 C46 N4 13.5(4) . . . . ?
C36 C45 C46 C47 -160.5(3) . . . . ?
C36 C45 C44 C39 8.8(5) . . . . ?
C36 C45 C44 C43 -167.1(3) . . . . ?
C26 C31 C30 N3 -176.6(3) . . . . ?
C26 C31 C30 C29 4.6(4) . . . . ?
C26 C27 C28 C29 0.9(5) . . . . ?
C45 C36 C37 C38 -0.9(6) . . . . ?
C45 C46 C47 C48 179.6(3) . . . . ?
C45 C44 C39 C38 -3.0(5) . . . . ?
C45 C44 C39 C40 178.6(3) . . . . ?
C45 C44 C43 C42 179.4(4) . . . . ?
C10 C11 C12 C13 -179.0(3) . . . . ?
C10 C9 C4 C5 178.5(3) . . . . ?
C10 C9 C4 C3 -4.4(5) . . . . ?
C10 C1 C2 C3 0.0(5) . . . . ?
C11 N1 C15 C16 -177.7(3) . . . . ?
C11 N1 C15 C14 2.2(5) . . . . ?
C11 C10 C9 C8 13.5(5) . . . . ?
C11 C10 C9 C4 -171.0(3) . . . . ?
C11 C10 C1 Hf1 -15.9(4) . . . . ?
C11 C10 C1 C2 173.1(3) . . . . ?
C11 C12 C13 C14 -0.4(5) . . . . ?
C16 N2 C20 C21 -105.3(4) . . . . ?
C16 N2 C20 C33 75.0(4) . . . . ?
C16 C15 C14 C13 -176.9(3) . . . . ?
C46 N4 C50 C49 0.1(5) . . . . ?
C46 N4 C50 C51 178.7(3) . . . . ?
C46 C45 C44 C39 -169.6(3) . . . . ?
C46 C45 C44 C43 14.5(5) . . . . ?
C30 N3 C51 C50 -164.4(3) . . . . ?
C30 N3 C51 C52 72.8(4) . . . . ?
C30 C31 C26 C25 173.2(3) . . . . ?
C30 C31 C26 C27 -5.1(4) . . . . ?
C30 C29 C28 C27 -1.5(5) . . . . ?
C33 C32 C31 C26 4.2(5) . . . . ?
C33 C32 C31 C30 -176.4(3) . . . . ?
C33 C20 C21 C22 -1.7(5) . . . . ?
C33 C24 C25 C26 3.3(5) . . . . ?
C24 C23 C22 C21 2.3(5) . . . . ?
C12 C13 C14 C15 -4.0(5) . . . . ?
C50 N4 C46 C45 179.9(3) . . . . ?
C50 N4 C46 C47 -5.6(5) . . . . ?
C50 C49 C48 C47 -4.6(5) . . . . ?
C49 C50 C51 N3 170.6(3) . . . . ?
C49 C50 C51 C52 -66.3(5) . . . . ?
C49 C48 C47 C46 -0.7(5) . . . . ?
C8 C9 C4 C5 -5.6(5) . . . . ?
C8 C9 C4 C3 171.5(3) . . . . ?
C8 C7 C6 C5 -2.8(7) . . . . ?
C9 C10 C11 N1 -161.7(3) . . . . ?
C9 C10 C11 C12 22.8(5) . . . . ?
C9 C10 C1 Hf1 163.6(2) . . . . ?
C9 C10 C1 C2 -7.4(5) . . . . ?
C9 C8 C7 C6 0.2(6) . . . . ?
C9 C4 C5 C6 3.3(6) . . . . ?
C9 C4 C3 C2 -2.7(5) . . . . ?
C51 N3 C30 C31 72.7(4) . . . . ?
C51 N3 C30 C29 -108.5(4) . . . . ?
C51 C50 C49 C48 -173.5(3) . . . . ?
C22 C23 C24 C33 1.4(5) . . . . ?
C22 C23 C24 C25 -178.8(3) . . . . ?
C14 C15 C16 N2 165.4(3) . . . . ?
C14 C15 C16 C17 -72.9(4) . . . . ?
C44 C45 C46 N4 -168.0(3) . . . . ?
C44 C45 C46 C47 18.0(5) . . . . ?
C44 C39 C38 C37 -4.4(6) . . . . ?
C44 C39 C40 C41 3.6(6) . . . . ?
C44 C43 C42 C41 -0.1(6) . . . . ?
C25 C26 C27 C28 -175.8(3) . . . . ?
C27 C26 C25 C24 -178.2(3) . . . . ?
C39 C44 C43 C42 3.5(5) . . . . ?
C39 C38 C37 C36 6.6(6) . . . . ?
C39 C40 C41 C42 -0.1(6) . . . . ?
C43 C44 C39 C38 173.3(3) . . . . ?
C43 C44 C39 C40 -5.1(5) . . . . ?
C43 C42 C41 C40 -1.7(7) . . . . ?
C1 C10 C11 N1 17.7(4) . . . . ?
C1 C10 C11 C12 -157.8(3) . . . . ?
C1 C10 C9 C8 -165.9(3) . . . . ?
C1 C10 C9 C4 9.7(5) . . . . ?
C1 C2 C3 C4 5.1(6) . . . . ?
C7 C8 C9 C10 179.5(4) . . . . ?
C7 C8 C9 C4 4.0(5) . . . . ?
C7 C6 C5 C4 1.0(7) . . . . ?
C38 C39 C40 C41 -174.8(4) . . . . ?
C40 C39 C38 C37 173.9(4) . . . . ?
C5 C4 C3 C2 174.3(4) . . . . ?
C37 C36 C45 C46 171.6(3) . . . . ?
C37 C36 C45 C44 -6.9(5) . . . . ?
C3 C4 C5 C6 -173.7(4) . . . . ?
C54 C59 C58 C57 0.8(8) . . . . ?
C59 C54 C55 C56 -0.9(7) . . . . ?
C56 C57 C58 C59 -1.0(8) . . . . ?
C57 C56 C55 C54 0.7(8) . . . . ?
C55 C54 C59 C58 0.1(7) . . . . ?
C55 C56 C57 C58 0.3(8) . . . . ?
C62 C63 C64 C65 0.0 . . . . ?
C63 C62 C61 C66 0.0 . . . . ?
C63 C62 C61 C60 -179.3(6) . . . . ?
C63 C64 C65 C66 0.0 . . . . ?
C64 C65 C66 C61 0.0 . . . . ?
C65 C66 C61 C62 0.0 . . . . ?
C65 C66 C61 C60 179.3(6) . . . . ?
C61 C62 C63 C64 0.0 . . . . ?
C53 C54 C59 C58 -180.0(5) . . . . ?
C53 C54 C55 C56 179.2(5) . . . . ?
C62A C63A C64A C65A 0.0 . . . . ?
C63A C62A C61A C66A 0.0 . . . . ?
C63A C62A C61A C60A 179.5(17) . . . . ?
C63A C64A C65A C66A 0.0 . . . . ?
C64A C65A C66A C61A 0.0 . . . . ?
C65A C66A C61A C62A 0.0 . . . . ?
C65A C66A C61A C60A -179(2) . . . . ?
C61A C62A C63A C64A 0.0 . . . . ?
